data_1509138
loop_
_publ_author_name
'William H. Beamer'
'Charles R. Maxwell'

_publ_section_title
;
 Physical Properties of Polonium. II. X-Ray Studies and Crystal Structure
;
_journal_name_full 'Journal of Chemical Physics'
_journal_page_first 1293
_journal_page_last 1298
_journal_paper_doi 10.1063/1.1747155
_journal_volume 17
_journal_year 1949
_chemical_formula_structural Po
_chemical_formula_sum Po
_chemical_name_systematic Polonium
_space_group_IT_number 221
_symmetry_Int_Tables_number 221
_symmetry_space_group_name_Hall '-P 4 2 3'
_symmetry_space_group_name_H-M 'P m -3 m'
_cell_angle_alpha 90.
_cell_angle_beta 90.
_cell_angle_gamma 90.
_cell_formula_units_Z 1
_cell_length_a 3.345
_cell_length_b 3.345
_cell_length_c 3.345
_cell_measurement_temperature 283
_cell_volume 37.427
_cod_data_source_file Po.cif
_cod_data_source_block Po
_cod_database_code 1509138

loop_
_symmetry_equiv_pos_as_xyz
'x, y, z'
'-y, x, z'
'-x, -y, z'
'y, -x, z'
'x, -z, y'
'x, -y, -z'
'x, z, -y'
'z, y, -x'
'-x, y, -z'
'-z, y, x'
'z, x, y'
'y, z, x'
'-y, -z, x'
'z, -x, -y'
'-y, z, -x'
'-z, -x, y'
'-z, x, -y'
'y, -z, -x'
'y, x, -z'
'-y, -x, -z'
'-x, z, y'
'-x, -z, -y'
'z, -y, x'
'-z, -y, -x'
'-x, -y, -z'
'y, -x, -z'
'x, y, -z'
'-y, x, -z'
'-x, z, -y'
'-x, y, z'
'-x, -z, y'
'-z, -y, x'
'x, -y, z'
'z, -y, -x'
'-z, -x, -y'
'-y, -z, -x'
'y, z, -x'
'-z, x, y'
'y, -z, x'
'z, x, -y'
'z, -x, y'
'-y, z, x'
'-y, -x, z'
'y, x, z'
'x, -z, -y'
'x, z, y'
'-z, y, -x'
'z, y, x'

loop_
_atom_site_label
_atom_site_type_symbol
_atom_site_symmetry_multiplicity
_atom_site_Wyckoff_symbol
_atom_site_fract_x
_atom_site_fract_y
_atom_site_fract_z
_atom_site_occupancy
_atom_site_attached_hydrogens
Po Po 1 a 0 0 0 1 0
